data_7709385
loop_
_publ_author_name
'H\"ammer, Matthias'
'Pielnhofer, Florian'
'Janka, Oliver'
'Takahashi, Hirotaka'
'Gross, Peter'
'P\"ottgen, Rainer'
'H\"oppe, Henning A'

_publ_section_title
;
 Polymorphism and optical, magnetic and thermal properties of the either
 phyllo- or inosilicate-analogous borosulfate
 Cu[B<sub>2</sub>(SO<sub>4</sub>)<sub>4</sub>].
;
_journal_issue 8
_journal_name_full 'Dalton transactions (Cambridge, England : 2003)'
_journal_page_first 3104
_journal_page_last 3115
_journal_paper_doi 10.1039/d1dt04090a
_journal_volume 51
_journal_year 2022
_chemical_formula_sum 'B2 Cu O16 S4'
_chemical_formula_weight 469.400
_chemical_name_common
;
Cupperborosulfate

;
_chemical_name_systematic
;
CuB2S4O16

;
_space_group_IT_number 2
_space_group_name_Hall '-P 1'
_space_group_name_H-M_alt 'P -1'
_symmetry_Int_Tables_number 2
_symmetry_space_group_name_Hall '-P 1'
_symmetry_space_group_name_H-M 'P -1'
_audit_creation_date 2021-04-08
_audit_creation_method 'Olex2 1.2'
_audit_update_record 2021-04-08
_cell_angle_alpha 73.478(3)
_cell_angle_beta 71.050(2)
_cell_angle_gamma 86.133(2)
_cell_formula_units_Z 1
_cell_length_a 5.2917(3)
_cell_length_b 7.3594(3)
_cell_length_c 8.0350(5)
_cell_volume 283.63(3)
_refine_ls_R_factor_all 0.043
_cod_data_source_file d1dt04090a1.cif
_cod_data_source_block CuB2S4O16
_cod_depositor_comments 'Adding full bibliography for 7709384--7709391.cif.'
_cod_original_cell_volume 283.6(0)
_cod_original_sg_symbol_Hall -P_1
_cod_database_code 7709385

loop_
_symmetry_equiv_pos_site_id
_symmetry_equiv_pos_as_xyz
1 x,y,z
2 -x,-y,-z

loop_
_atom_site_aniso_label
_atom_site_aniso_U_11
_atom_site_aniso_U_22
_atom_site_aniso_U_33
_atom_site_aniso_U_12
_atom_site_aniso_U_13
_atom_site_aniso_U_23
Cu1 0.00883(11) 0.00454(10) 0.00476(10) 0.00093(7) -0.00326(8) -0.00044(7)
S2 0.00523(13) 0.00487(12) 0.00427(12) 0.00054(9) -0.00104(10) -0.00096(9)
S1 0.00778(13) 0.00544(13) 0.00532(13) 0.00097(10) -0.00303(10) -0.00148(10)
O21 0.0116(4) 0.0074(4) 0.0076(4) 0.0024(3) -0.0062(3) -0.0019(3)
O23 0.0102(4) 0.0063(4) 0.0089(4) 0.0025(3) -0.0052(3) -0.0040(3)
O121 0.0072(4) 0.0053(4) 0.0078(4) -0.0004(3) -0.0021(3) 0.0007(3)
O11 0.0128(5) 0.0065(4) 0.0071(4) 0.0017(3) -0.0014(4) 0.0009(3)
O13 0.0109(4) 0.0074(4) 0.0069(4) 0.0035(3) -0.0016(3) 0.0012(3)
O111 0.0099(4) 0.0096(4) 0.0076(4) 0.0001(3) -0.0013(3) -0.0047(3)
O22 0.0071(4) 0.0122(5) 0.0088(4) 0.0016(3) 0.0013(3) -0.0024(4)
O12 0.0131(5) 0.0219(6) 0.0156(5) -0.0027(4) -0.0066(4) -0.0085(4)
B1 0.0084(6) 0.0059(6) 0.0069(6) 0.0009(5) -0.0023(5) -0.0012(5)

loop_
_atom_site_label
_atom_site_type_symbol
_atom_site_fract_x
_atom_site_fract_y
_atom_site_fract_z
_atom_site_occupancy
_atom_site_symmetry_multiplicity
_atom_site_Wyckoff_symbol
_atom_site_attached_hydrogens
_atom_site_calc_flag
_atom_site_thermal_displace_type
_atom_site_U_iso_or_equiv
Cu1 Cu 0.5000 0.5000 0.5000 1.000 1 h ? d Uani 0.00599(6)
S2 S 0.2129 -0.4919 0.2069 1.000 2 i ? d Uani 0.00500(6)
S1 S -0.4126 -0.0793 0.2559 1.000 2 i ? d Uani 0.00598(6)
O21 O 0.4140 0.4217 0.3056 1.000 2 i ? d Uani 0.00822(17)
O23 O 0.1999 0.3740 0.0840 1.000 2 i ? d Uani 0.00763(17)
O121 O 0.3288 -0.2943 0.0588 1.000 2 i ? d Uani 0.00737(17)
O11 O 0.3964 -0.2410 0.3955 1.000 2 i ? d Uani 0.00996(19)
O13 O 0.3835 0.0822 0.2117 1.000 2 i ? d Uani 0.00956(18)
O111 O -0.2767 -0.1388 0.0691 1.000 2 i ? d Uani 0.00895(18)
O22 O -0.0625 -0.4581 0.3150 1.000 2 i ? d Uani 0.01053(19)
O12 O -0.2002 -0.0148 0.3093 1.000 2 i ? d Uani 0.0155(2)
B1 B -0.3886 -0.2229 -0.0386 1.000 2 i ? d Uani 0.0073(2)

loop_
_atom_type_symbol
_atom_type_oxidation_number
_atom_type_radius_bond
Cu ? ?
S ? ?
O ? ?
B ? ?

loop_
_geom_angle_atom_site_label_1
_geom_angle_atom_site_label_2
_geom_angle_atom_site_label_3
_geom_angle_site_symmetry_1
_geom_angle_site_symmetry_2
_geom_angle_site_symmetry_3
_geom_angle
_geom_angle_publ_flag
O21 Cu1 O21 2_666 . . 180.00 no
O21 Cu1 O22 2_666 . 1_655 91.38(4) no
O21 Cu1 O22 . . 1_655 88.62(4) no
O21 Cu1 O22 2_666 . 2_566 88.62(4) no
O21 Cu1 O22 . . 2_566 91.38(4) no
O11 Cu1 O21 2_666 . 2_666 90.26(5) no
O11 Cu1 O21 . . 2_666 89.74(5) no
O11 Cu1 O21 2_666 . . 89.74(5) no
O11 Cu1 O21 . . . 90.26(5) no
O11 Cu1 O11 . . 2_666 179.99(0) no
O11 Cu1 O22 . . 1_655 93.08(4) no
O11 Cu1 O22 2_666 . 1_655 86.92(4) no
O11 Cu1 O22 . . 2_566 86.92(4) no
O11 Cu1 O22 2_666 . 2_566 93.08(4) no
O22 Cu1 O22 2_566 . 1_655 180.00 no
O21 S2 O23 . . . 107.32(6) no
O21 S2 O121 . . . 110.05(6) no
O23 S2 O121 . . . 104.80(6) no
O22 S2 O21 . . . 117.50(7) no
O22 S2 O23 . . . 109.45(7) no
O22 S2 O121 . . . 107.01(6) no
O11 S1 O13 . . . 103.22(6) no
O11 S1 O111 . . . 108.52(6) no
O13 S1 O111 . . . 106.47(6) no
O12 S1 O11 . . . 117.60(7) no
O12 S1 O13 . . . 111.37(7) no
O12 S1 O111 . . . 109.02(7) no
S2 O21 Cu1 . . . 131.81(7) no
B1 O23 S2 2_665 . . 129.61(10) no
B1 O121 S2 . . . 129.50(9) no
S1 O11 Cu1 . . . 132.57(7) no
B1 O13 S1 2_675 . . 130.35(10) no
B1 O111 S1 . . . 132.0(1) no
S2 O22 Cu1 . . 1_455 167.13(7) no
O121 B1 O23 . . 2_665 112.60(12) no
O13 B1 O23 2_675 . 2_665 108.65(11) no
O13 B1 O121 2_675 . . 109.94(11) no
O13 B1 O111 2_675 . . 108.03(11) no
O111 B1 O23 . . 2_665 104.40(11) no
O111 B1 O121 . . . 112.96(12) no

loop_
_geom_bond_atom_site_label_1
_geom_bond_atom_site_label_2
_geom_bond_site_symmetry_1
_geom_bond_site_symmetry_2
_geom_bond_distance
_geom_bond_publ_flag
Cu1 O21 . . 2.0220(13) no
Cu1 O21 . 2_666 2.0220(13) no
Cu1 O11 . 2_666 1.9811(10) no
Cu1 O11 . . 1.9811(10) no
Cu1 O22 . 1_655 2.3344(9) no
Cu1 O22 . 2_566 2.3344(9) no
S2 O21 . . 1.4606(12) no
S2 O23 . . 1.5574(14) no
S2 O121 . . 1.5676(9) no
S2 O22 . . 1.4328(10) no
S1 O11 . . 1.492(1) no
S1 O13 . . 1.5385(11) no
S1 O111 . . 1.5584(13) no
S1 O12 . . 1.4288(15) no
O23 B1 . 2_665 1.5055(18) no
O121 B1 . . 1.4978(17) no
O13 B1 . 2_675 1.4843(17) no
O111 B1 . . 1.4933(24) no
O22 Cu1 . 1_455 2.3344(9) no
B1 O23 . 2_665 1.5055(18) no
B1 O13 . 2_675 1.4843(17) no
Cu1 O22 . 1_665 2.2946(1) no
Cu1 O11 . 2_656 1.9713(1) no
Cu1 O11 . 1_565 1.9713(1) no
